data_4081200
loop_
_publ_author_name
'Talavera, M.'
'Bola\~no, S.'
'Bravo, J.'
'Castro, J.'
'Garc\?\'ia-Font\'an, S.'
'Hermida-Ram\'on, J. M.'

_publ_section_title
;
 Formation of Indanone from an Iridanaphthalene Complex
;
_journal_issue 15
_journal_name_full Organometallics
_journal_page_first 4058
_journal_paper_doi 10.1021/om400702b
_journal_volume 32
_journal_year 2013
_chemical_formula_sum 'C30 H39 Cl2 F6 Ir O P2'
_chemical_formula_weight 854.65
_chemical_name_systematic
; 
 ? 
;
_space_group_IT_number 14
_symmetry_cell_setting monoclinic
_symmetry_space_group_name_Hall '-P 2ybc'
_symmetry_space_group_name_H-M 'P 1 21/c 1'
_atom_sites_solution_hydrogens geom
_atom_sites_solution_primary direct
_atom_sites_solution_secondary difmap
_audit_creation_method SHELXL-97
_cell_angle_alpha 90.00
_cell_angle_beta 110.2970(10)
_cell_angle_gamma 90.00
_cell_formula_units_Z 4
_cell_length_a 15.4883(11)
_cell_length_b 11.4695(8)
_cell_length_c 19.8124(14)
_cell_measurement_reflns_used 7988
_cell_measurement_temperature 173(2)
_cell_measurement_theta_max 27.23
_cell_measurement_theta_min 2.19
_cell_volume 3301.0(4)
_computing_cell_refinement 'Bruker SAINT'
_computing_data_collection 'Bruker SMART'
_computing_data_reduction 'Bruker SAINT'
_computing_structure_refinement 'SHELXL-97 (Sheldrick, 1997)'
_computing_structure_solution 'SHELXS-97 (Sheldrick, 1990)'
_diffrn_ambient_temperature 173(2)
_diffrn_measured_fraction_theta_full 0.992
_diffrn_measured_fraction_theta_max 0.992
_diffrn_measurement_device_type 'Bruker SMART 1000 CCD'
_diffrn_measurement_method '\f and \w scans'
_diffrn_radiation_monochromator graphite
_diffrn_radiation_source 'fine-focus sealed tube'
_diffrn_radiation_type MoK\a
_diffrn_radiation_wavelength 0.71073
_diffrn_reflns_av_R_equivalents 0.0516
_diffrn_reflns_av_sigmaI/netI 0.0497
_diffrn_reflns_limit_h_max 20
_diffrn_reflns_limit_h_min -20
_diffrn_reflns_limit_k_max 14
_diffrn_reflns_limit_k_min -15
_diffrn_reflns_limit_l_max 25
_diffrn_reflns_limit_l_min -26
_diffrn_reflns_number 30173
_diffrn_reflns_theta_full 28.02
_diffrn_reflns_theta_max 28.02
_diffrn_reflns_theta_min 1.40
_exptl_absorpt_coefficient_mu 4.361
_exptl_absorpt_correction_T_max 0.7456
_exptl_absorpt_correction_T_min 0.4643
_exptl_absorpt_correction_type multi-scan
_exptl_crystal_colour brown
_exptl_crystal_density_diffrn 1.720
_exptl_crystal_density_method 'not measured'
_exptl_crystal_description plate
_exptl_crystal_F_000 1688
_exptl_crystal_size_max 0.28
_exptl_crystal_size_mid 0.25
_exptl_crystal_size_min 0.09
_refine_diff_density_max 1.686
_refine_diff_density_min -1.450
_refine_diff_density_rms 0.132
_refine_ls_extinction_method none
_refine_ls_goodness_of_fit_ref 1.039
_refine_ls_hydrogen_treatment mixed
_refine_ls_matrix_type full
_refine_ls_number_parameters 388
_refine_ls_number_reflns 7928
_refine_ls_number_restraints 0
_refine_ls_restrained_S_all 1.039
_refine_ls_R_factor_all 0.0572
_refine_ls_R_factor_gt 0.0315
_refine_ls_shift/su_max 0.001
_refine_ls_shift/su_mean 0.000
_refine_ls_structure_factor_coef Fsqd
_refine_ls_weighting_details 'calc w=1/[\s^2^(Fo^2^)+(0.0227P)^2^+5.5499P] where P=(Fo^2^+2Fc^2^)/3'
_refine_ls_weighting_scheme calc
_refine_ls_wR_factor_gt 0.0635
_refine_ls_wR_factor_ref 0.0725
_reflns_number_gt 5926
_reflns_number_total 7928
_reflns_threshold_expression >2sigma(I)
_cod_data_source_file om400702b_si_002.cif
_cod_data_source_block 2B_PF6
_cod_depositor_comments
;
The following automatic conversions were performed:

'_symmetry_cell_setting' value 'Monoclinic' changed to 'monoclinic'
according to /home/saulius/struct/CIF-dictionaries/cif_core.dic
dictionary named 'cif_core.dic' version 2.4.2 from 2011-04-26.

Automatic conversion script
Id: cif_fix_values 1891 2012-01-12 08:04:46Z andrius 
;
_cod_original_sg_symbol_H-M 'P2(1)/c  '
_cod_database_code 4081200

loop_
_symmetry_equiv_pos_as_xyz
'x, y, z'
'-x, y+1/2, -z+1/2'
'-x, -y, -z'
'x, -y-1/2, z-1/2'

loop_
_atom_site_label
_atom_site_type_symbol
_atom_site_fract_x
_atom_site_fract_y
_atom_site_fract_z
_atom_site_U_iso_or_equiv
_atom_site_adp_type
_atom_site_occupancy
_atom_site_symmetry_multiplicity
_atom_site_calc_flag
_atom_site_refinement_flags
CT01 H 0.2113 0.9307 0.4558 0.000 Uiso 0.00 1 d P
Ir Ir 0.256102(11) 0.774970(14) 0.480534(8) 0.02163(5) Uani 1 1 d .
C1 C 0.1668(3) 0.8975(4) 0.3958(2) 0.0309(10) Uani 1 1 d .
C2 C 0.2611(3) 0.9367(4) 0.4199(2) 0.0299(10) Uani 1 1 d .
C3 C 0.2850(3) 0.9715(4) 0.4938(2) 0.0286(10) Uani 1 1 d .
C4 C 0.2084(3) 0.9483(4) 0.5152(2) 0.0294(10) Uani 1 1 d .
C5 C 0.1350(3) 0.8994(4) 0.4545(2) 0.0297(10) Uani 1 1 d .
C6 C 0.1107(4) 0.8649(5) 0.3198(2) 0.0444(13) Uani 1 1 d .
H6A H 0.0590 0.8155 0.3198 0.067 Uiso 1 1 calc R
H6B H 0.1493 0.8221 0.2982 0.067 Uiso 1 1 calc R
H6C H 0.0870 0.9357 0.2918 0.067 Uiso 1 1 calc R
C7 C 0.3200(4) 0.9539(5) 0.3742(3) 0.0433(13) Uani 1 1 d .
H7A H 0.2994 0.9011 0.3328 0.065 Uiso 1 1 calc R
H7B H 0.3844 0.9370 0.4028 0.065 Uiso 1 1 calc R
H7C H 0.3147 1.0347 0.3572 0.065 Uiso 1 1 calc R
C8 C 0.3718(3) 1.0328(4) 0.5373(3) 0.0433(13) Uani 1 1 d .
H8A H 0.4235 1.0007 0.5256 0.065 Uiso 1 1 calc R
H8B H 0.3828 1.0214 0.5886 0.065 Uiso 1 1 calc R
H8C H 0.3658 1.1163 0.5261 0.065 Uiso 1 1 calc R
C9 C 0.2007(4) 0.9802(5) 0.5869(3) 0.0410(12) Uani 1 1 d .
H9A H 0.1797 1.0611 0.5853 0.061 Uiso 1 1 calc R
H9B H 0.2610 0.9718 0.6249 0.061 Uiso 1 1 calc R
H9C H 0.1563 0.9283 0.5969 0.061 Uiso 1 1 calc R
C10 C 0.0385(3) 0.8750(5) 0.4516(3) 0.0436(13) Uani 1 1 d .
H10A H -0.0004 0.9430 0.4320 0.065 Uiso 1 1 calc R
H10B H 0.0388 0.8589 0.5003 0.065 Uiso 1 1 calc R
H10C H 0.0142 0.8072 0.4208 0.065 Uiso 1 1 calc R
C21 C 0.4318(3) 0.6742(4) 0.4640(2) 0.0227(8) Uani 1 1 d .
C22 C 0.3920(3) 0.7300(4) 0.5101(2) 0.0230(8) Uani 1 1 d .
C23 C 0.4529(3) 0.7647(4) 0.5778(2) 0.0273(9) Uani 1 1 d .
H23 H 0.4285 0.8040 0.6094 0.033 Uiso 1 1 calc R
C24 C 0.5462(3) 0.7446(4) 0.6005(2) 0.0297(10) Uani 1 1 d .
H24 H 0.5847 0.7712 0.6466 0.036 Uiso 1 1 calc R
C25 C 0.5844(3) 0.6856(4) 0.5564(2) 0.0321(10) Uani 1 1 d .
H25 H 0.6485 0.6694 0.5723 0.039 Uiso 1 1 calc R
C26 C 0.5273(3) 0.6511(4) 0.4894(2) 0.0300(10) Uani 1 1 d .
H26 H 0.5529 0.6103 0.4591 0.036 Uiso 1 1 calc R
C11 C 0.2265(3) 0.6489(4) 0.4097(2) 0.0270(9) Uani 1 1 d .
C12 C 0.2834(3) 0.6180(4) 0.3688(2) 0.0273(9) Uani 1 1 d .
H12 H 0.2544 0.5841 0.3228 0.033 Uiso 1 1 calc R
C13 C 0.3755(3) 0.6340(4) 0.3914(2) 0.0247(9) Uani 1 1 d .
O1 O 0.1418(2) 0.6063(3) 0.39009(17) 0.0353(8) Uani 1 1 d .
C14 C 0.1075(4) 0.5208(5) 0.3326(3) 0.0477(14) Uani 1 1 d .
H11A H 0.0970 0.5586 0.2861 0.072 Uiso 1 1 calc R
H11B H 0.0494 0.4879 0.3335 0.072 Uiso 1 1 calc R
H11C H 0.1528 0.4583 0.3396 0.072 Uiso 1 1 calc R
C31 C 0.4225(3) 0.6041(4) 0.3393(2) 0.0259(9) Uani 1 1 d .
C32 C 0.4893(3) 0.6787(4) 0.3301(2) 0.0305(10) Uani 1 1 d .
H32 H 0.5052 0.7487 0.3572 0.037 Uiso 1 1 calc R
C33 C 0.5324(3) 0.6503(4) 0.2814(2) 0.0363(11) Uani 1 1 d .
H33 H 0.5777 0.7011 0.2754 0.044 Uiso 1 1 calc R
C34 C 0.5100(4) 0.5492(4) 0.2417(2) 0.0396(12) Uani 1 1 d .
H34 H 0.5410 0.5291 0.2095 0.047 Uiso 1 1 calc R
C35 C 0.4428(4) 0.4775(4) 0.2489(2) 0.0377(12) Uani 1 1 d .
H35 H 0.4261 0.4090 0.2204 0.045 Uiso 1 1 calc R
C36 C 0.3990(3) 0.5042(4) 0.2973(2) 0.0315(10) Uani 1 1 d .
H36 H 0.3526 0.4538 0.3018 0.038 Uiso 1 1 calc R
P1 P 0.23873(9) 0.64631(11) 0.56368(6) 0.0305(3) Uani 1 1 d .
C41 C 0.3007(4) 0.5122(4) 0.5691(3) 0.0423(13) Uani 1 1 d .
H41A H 0.2872 0.4594 0.6030 0.063 Uiso 1 1 calc R
H41B H 0.3669 0.5283 0.5857 0.063 Uiso 1 1 calc R
H41C H 0.2818 0.4757 0.5214 0.063 Uiso 1 1 calc R
C51 C 0.2767(4) 0.6940(5) 0.6568(3) 0.0520(15) Uani 1 1 d .
H51A H 0.2622 0.6337 0.6863 0.078 Uiso 1 1 calc R
H51B H 0.2451 0.7665 0.6603 0.078 Uiso 1 1 calc R
H51C H 0.3433 0.7075 0.6741 0.078 Uiso 1 1 calc R
C61 C 0.1218(4) 0.5986(5) 0.5474(3) 0.0505(14) Uani 1 1 d .
H61A H 0.0967 0.5634 0.4994 0.076 Uiso 1 1 calc R
H61B H 0.0839 0.6657 0.5501 0.076 Uiso 1 1 calc R
H61C H 0.1214 0.5409 0.5838 0.076 Uiso 1 1 calc R
P2 P -0.18754(9) 0.71409(13) 0.28612(7) 0.0385(3) Uani 1 1 d .
F1 F -0.2380(3) 0.7356(4) 0.20200(19) 0.0746(11) Uani 1 1 d .
F2 F -0.2466(3) 0.5992(3) 0.2816(2) 0.0798(12) Uani 1 1 d .
F3 F -0.1109(3) 0.6432(4) 0.2705(2) 0.0983(15) Uani 1 1 d .
F4 F -0.2673(3) 0.7874(4) 0.3002(3) 0.0948(14) Uani 1 1 d .
F5 F -0.1313(3) 0.8304(4) 0.2901(2) 0.0871(13) Uani 1 1 d .
F6 F -0.1404(3) 0.6959(4) 0.36895(18) 0.0898(14) Uani 1 1 d .
Cl1 Cl -0.14380(16) 0.76718(18) 0.03156(10) 0.0838(6) Uani 1 1 d .
Cl2 Cl 0.01598(15) 0.6941(2) 0.15046(10) 0.1038(8) Uani 1 1 d .
C1S C -0.1027(5) 0.6984(5) 0.1148(3) 0.0638(18) Uani 1 1 d .
H1S1 H -0.1262 0.7400 0.1487 0.077 Uiso 1 1 calc R
H1S2 H -0.1268 0.6178 0.1097 0.077 Uiso 1 1 calc R

loop_
_atom_site_aniso_label
_atom_site_aniso_U_11
_atom_site_aniso_U_22
_atom_site_aniso_U_33
_atom_site_aniso_U_23
_atom_site_aniso_U_13
_atom_site_aniso_U_12
Ir 0.02112(8) 0.02281(8) 0.02093(8) -0.00019(7) 0.00725(6) 0.00304(8)
C1 0.029(2) 0.027(2) 0.030(2) 0.0054(18) 0.0012(19) 0.0124(19)
C2 0.031(3) 0.023(2) 0.034(2) 0.0098(18) 0.009(2) 0.0063(19)
C3 0.031(2) 0.021(2) 0.029(2) 0.0012(17) 0.0037(19) 0.0041(18)
C4 0.034(2) 0.025(2) 0.027(2) -0.0028(18) 0.0074(19) 0.0095(19)
C5 0.024(2) 0.028(2) 0.035(2) -0.0024(19) 0.0061(19) 0.0113(18)
C6 0.051(3) 0.041(3) 0.029(3) 0.000(2) 0.000(2) 0.012(2)
C7 0.050(3) 0.042(3) 0.044(3) 0.017(2) 0.024(3) 0.005(3)
C8 0.037(3) 0.035(3) 0.049(3) 0.004(2) 0.004(2) -0.010(2)
C9 0.047(3) 0.039(3) 0.037(3) -0.009(2) 0.016(2) 0.010(2)
C10 0.027(3) 0.046(3) 0.053(3) -0.005(2) 0.007(2) 0.007(2)
C21 0.024(2) 0.022(2) 0.024(2) 0.0007(17) 0.0099(17) 0.0011(17)
C22 0.024(2) 0.024(2) 0.0210(18) 0.0056(17) 0.0075(16) 0.0000(18)
C23 0.026(2) 0.031(2) 0.025(2) -0.0016(18) 0.0101(17) 0.0020(19)
C24 0.030(2) 0.033(3) 0.023(2) -0.0016(17) 0.0055(18) -0.0014(18)
C25 0.024(2) 0.042(3) 0.027(2) 0.003(2) 0.0055(19) 0.001(2)
C26 0.028(2) 0.037(3) 0.029(2) 0.0011(19) 0.0145(19) 0.0052(19)
C11 0.025(2) 0.027(2) 0.030(2) 0.0046(18) 0.0113(19) 0.0048(18)
C12 0.035(3) 0.027(2) 0.020(2) -0.0038(17) 0.0096(19) -0.0018(19)
C13 0.034(2) 0.019(2) 0.023(2) 0.0022(16) 0.0130(19) 0.0012(18)
O1 0.0260(17) 0.042(2) 0.0392(18) -0.0098(15) 0.0130(14) -0.0075(14)
C14 0.043(3) 0.050(4) 0.046(3) -0.015(3) 0.011(3) -0.020(3)
C31 0.032(2) 0.028(2) 0.019(2) 0.0028(17) 0.0098(18) 0.0038(18)
C32 0.035(3) 0.029(2) 0.029(2) -0.0025(19) 0.013(2) -0.001(2)
C33 0.042(3) 0.040(3) 0.035(3) 0.006(2) 0.023(2) -0.001(2)
C34 0.052(3) 0.044(3) 0.032(3) 0.005(2) 0.027(2) 0.011(3)
C35 0.060(3) 0.030(3) 0.030(2) -0.003(2) 0.024(2) 0.004(2)
C36 0.043(3) 0.025(2) 0.031(2) 0.0013(18) 0.019(2) -0.001(2)
P1 0.0351(7) 0.0314(7) 0.0299(6) 0.0050(5) 0.0173(5) 0.0056(5)
C41 0.053(3) 0.034(3) 0.046(3) 0.010(2) 0.025(3) 0.010(2)
C51 0.078(4) 0.053(4) 0.031(3) 0.001(2) 0.026(3) 0.003(3)
C61 0.044(3) 0.055(4) 0.061(4) 0.012(3) 0.030(3) 0.002(3)
P2 0.0326(7) 0.0504(9) 0.0317(6) -0.0034(6) 0.0102(5) -0.0072(6)
F1 0.059(2) 0.108(3) 0.0410(18) 0.0068(19) -0.0028(16) -0.008(2)
F2 0.107(3) 0.066(3) 0.075(3) -0.023(2) 0.042(2) -0.044(2)
F3 0.081(3) 0.132(4) 0.102(3) 0.028(3) 0.057(3) 0.056(3)
F4 0.084(3) 0.092(3) 0.129(4) -0.024(3) 0.063(3) 0.009(2)
F5 0.079(3) 0.091(3) 0.074(3) 0.018(2) 0.003(2) -0.047(2)
F6 0.113(3) 0.112(4) 0.0323(18) 0.0070(19) 0.011(2) -0.045(3)
Cl1 0.1023(16) 0.0805(13) 0.0642(11) 0.0090(9) 0.0235(10) 0.0034(11)
Cl2 0.0820(14) 0.182(2) 0.0505(10) 0.0120(12) 0.0265(10) -0.0023(14)
C1S 0.084(5) 0.049(4) 0.072(4) 0.006(3) 0.043(4) -0.004(3)

loop_
_atom_type_symbol
_atom_type_description
_atom_type_scat_dispersion_real
_atom_type_scat_dispersion_imag
_atom_type_scat_source
C C 0.0033 0.0016 'International Tables Vol C Tables 4.2.6.8 and 6.1.1.4'
H H 0.0000 0.0000 'International Tables Vol C Tables 4.2.6.8 and 6.1.1.4'
O O 0.0106 0.0060 'International Tables Vol C Tables 4.2.6.8 and 6.1.1.4'
F F 0.0171 0.0103 'International Tables Vol C Tables 4.2.6.8 and 6.1.1.4'
P P 0.1023 0.0942 'International Tables Vol C Tables 4.2.6.8 and 6.1.1.4'
Ir Ir -1.4442 7.9887 'International Tables Vol C Tables 4.2.6.8 and 6.1.1.4'
Cl Cl 0.1484 0.1585 'International Tables Vol C Tables 4.2.6.8 and 6.1.1.4'

loop_
_geom_angle_atom_site_label_1
_geom_angle_atom_site_label_2
_geom_angle_atom_site_label_3
_geom_angle
CT01 Ir C11 122.11(12)
CT01 Ir C22 123.59(12)
C11 Ir C22 88.88(17)
CT01 Ir C2 33.16(12)
C11 Ir C2 105.81(17)
C22 Ir C2 98.03(16)
CT01 Ir C1 32.44(12)
C11 Ir C1 89.76(17)
C22 Ir C1 132.35(17)
C2 Ir C1 37.50(17)
CT01 Ir C5 32.73(12)
C11 Ir C5 109.43(17)
C22 Ir C5 155.64(17)
C2 Ir C5 62.23(17)
C1 Ir C5 36.39(16)
CT01 Ir C3 32.12(11)
C11 Ir C3 142.76(16)
C22 Ir C3 94.29(17)
C2 Ir C3 37.00(15)
C1 Ir C3 61.21(16)
C5 Ir C3 61.39(16)
CT01 Ir P1 131.30(3)
C11 Ir P1 89.02(13)
C22 Ir P1 89.88(11)
C2 Ir P1 163.24(12)
C1 Ir P1 137.72(13)
C5 Ir P1 105.88(12)
C3 Ir P1 128.02(11)
CT01 Ir C4 31.63(11)
C11 Ir C4 146.24(17)
C22 Ir C4 122.44(17)
C2 Ir C4 61.14(17)
C1 Ir C4 60.56(16)
C5 Ir C4 36.94(16)
C3 Ir C4 35.87(16)
P1 Ir C4 102.16(12)
C5 C1 C2 108.9(4)
C5 C1 C6 125.7(4)
C2 C1 C6 125.3(4)
C5 C1 Ir 72.3(2)
C2 C1 Ir 70.1(2)
C6 C1 Ir 125.7(3)
C3 C2 C1 107.3(4)
C3 C2 C7 125.5(5)
C1 C2 C7 126.7(4)
C3 C2 Ir 74.1(2)
C1 C2 Ir 72.4(2)
C7 C2 Ir 125.1(3)
C4 C3 C2 107.9(4)
C4 C3 C8 126.4(4)
C2 C3 C8 125.4(4)
C4 C3 Ir 72.5(2)
C2 C3 Ir 68.9(2)
C8 C3 Ir 128.8(3)
C3 C4 C5 108.7(4)
C3 C4 C9 125.7(4)
C5 C4 C9 125.3(4)
C3 C4 Ir 71.6(2)
C5 C4 Ir 70.1(2)
C9 C4 Ir 128.8(3)
C1 C5 C4 107.0(4)
C1 C5 C10 126.3(4)
C4 C5 C10 125.9(4)
C1 C5 Ir 71.4(2)
C4 C5 Ir 72.9(2)
C10 C5 Ir 128.7(3)
C26 C21 C22 119.3(4)
C26 C21 C13 118.8(4)
C22 C21 C13 121.8(4)
C23 C22 C21 116.5(4)
C23 C22 Ir 119.0(3)
C21 C22 Ir 124.2(3)
C24 C23 C22 123.1(4)
C23 C24 C25 120.2(4)
C26 C25 C24 118.5(4)
C25 C26 C21 122.3(4)
O1 C11 C12 118.9(4)
O1 C11 Ir 116.4(3)
C12 C11 Ir 123.4(3)
C13 C12 C11 124.4(4)
C12 C13 C21 124.4(4)
C12 C13 C31 116.8(4)
C21 C13 C31 118.8(4)
C11 O1 C14 122.2(4)
C36 C31 C32 118.5(4)
C36 C31 C13 120.9(4)
C32 C31 C13 120.5(4)
C33 C32 C31 120.1(4)
C34 C33 C32 120.5(5)
C35 C34 C33 119.7(4)
C34 C35 C36 120.7(4)
C31 C36 C35 120.4(4)
C41 P1 C61 103.4(3)
C41 P1 C51 102.7(3)
C61 P1 C51 102.9(3)
C41 P1 Ir 113.58(17)
C61 P1 Ir 115.16(19)
C51 P1 Ir 117.28(19)
F3 P2 F6 91.6(3)
F3 P2 F5 90.3(3)
F6 P2 F5 90.7(2)
F3 P2 F2 91.1(3)
F6 P2 F2 89.9(2)
F5 P2 F2 178.4(3)
F3 P2 F1 90.2(2)
F6 P2 F1 178.2(3)
F5 P2 F1 89.1(2)
F2 P2 F1 90.3(2)
F3 P2 F4 178.7(3)
F6 P2 F4 89.7(3)
F5 P2 F4 89.6(3)
F2 P2 F4 88.9(2)
F1 P2 F4 88.4(2)
Cl2 C1S Cl1 112.9(3)

loop_
_geom_bond_atom_site_label_1
_geom_bond_atom_site_label_2
_geom_bond_distance
Ir CT01 1.9172(2)
Ir C11 1.956(4)
Ir C22 2.046(4)
Ir C2 2.227(4)
Ir C1 2.257(4)
Ir C5 2.269(4)
Ir C3 2.296(4)
Ir P1 2.2959(12)
Ir C4 2.307(4)
C1 C5 1.413(6)
C1 C2 1.442(6)
C1 C6 1.501(6)
C2 C3 1.436(6)
C2 C7 1.505(6)
C3 C4 1.417(6)
C3 C8 1.497(6)
C4 C5 1.450(6)
C4 C9 1.510(6)
C5 C10 1.502(6)
C21 C26 1.413(6)
C21 C22 1.419(6)
C21 C13 1.472(6)
C22 C23 1.404(6)
C23 C24 1.376(6)
C24 C25 1.389(6)
C25 C26 1.373(6)
C11 O1 1.326(5)
C11 C12 1.432(6)
C12 C13 1.351(6)
C13 C31 1.495(6)
O1 C14 1.457(6)
C31 C36 1.388(6)
C31 C32 1.403(6)
C32 C33 1.389(6)
C33 C34 1.376(7)
C34 C35 1.372(7)
C35 C36 1.389(6)
P1 C41 1.797(5)
P1 C61 1.811(5)
P1 C51 1.816(5)
P2 F3 1.556(4)
P2 F6 1.562(4)
P2 F5 1.581(4)
P2 F2 1.589(4)
P2 F1 1.595(4)
P2 F4 1.596(4)
Cl1 C1S 1.738(6)
Cl2 C1S 1.726(7)
